data_7243927
loop_
_publ_author_name
'Mousavi, Seyedeh Hekmat'
'Mohammadizadeh, Mohammad Reza'
'Poorsadeghi, Samira'
'Arimitsu, Satoru'
'Mohammadsaleh, Fatemeh'
'Kojya, Genta'
'Gima, Shinichi'

_publ_section_title
;
 One-pot synthesis of new alkyl 1-naphthoates bearing quinoline, pyranone
 and cyclohexenone moieties via metal-free sequential addition/oxidation
 reactions
;
_journal_issue 58
_journal_name_full 'RSC Advances'
_journal_page_first 36748
_journal_page_last 36752
_journal_paper_doi 10.1039/D1RA07092D
_journal_volume 11
_journal_year 2021
_chemical_formula_moiety 'C22 H15 N O5'
_chemical_formula_sum 'C22 H15 N O5'
_chemical_formula_weight 373.35
_space_group_crystal_system triclinic
_space_group_IT_number 2
_space_group_name_Hall '-P 1'
_space_group_name_H-M_alt 'P -1'
_atom_sites_solution_hydrogens geom
_atom_sites_solution_primary iterative
_audit_creation_date 2020-09-17
_audit_creation_method
;
Olex2 1.3
(compiled 2020.02.04 svn.rd84adfe8 for OlexSys, GUI svn.r6032)
;
_audit_update_record
;
2021-09-19 deposited with the CCDC.	2021-11-09 downloaded from the CCDC.
;
_cell_angle_alpha 79.927(2)
_cell_angle_beta 88.945(2)
_cell_angle_gamma 89.730(2)
_cell_formula_units_Z 4
_cell_length_a 8.2293(2)
_cell_length_b 10.0168(3)
_cell_length_c 21.7870(6)
_cell_measurement_temperature 293(2)
_cell_volume 1767.94(8)
_computing_molecular_graphics 'Olex2 1.3 (Dolomanov et al., 2009)'
_computing_publication_material 'Olex2 1.3 (Dolomanov et al., 2009)'
_computing_structure_refinement 'SHELXL 2018/3 (Sheldrick, 2015)'
_computing_structure_solution 'olex2.solve 1.3 (Bourhis et al., 2015)'
_diffrn_ambient_temperature 293(2)
_diffrn_measured_fraction_theta_full 0.986
_diffrn_measured_fraction_theta_max 0.849
_diffrn_radiation_type MoK\a
_diffrn_radiation_wavelength 0.71073
_diffrn_reflns_av_R_equivalents 0.0281
_diffrn_reflns_av_unetI/netI 0.0611
_diffrn_reflns_Laue_measured_fraction_full 0.986
_diffrn_reflns_Laue_measured_fraction_max 0.849
_diffrn_reflns_limit_h_max 11
_diffrn_reflns_limit_h_min -11
_diffrn_reflns_limit_k_max 13
_diffrn_reflns_limit_k_min -12
_diffrn_reflns_limit_l_max 27
_diffrn_reflns_limit_l_min -29
_diffrn_reflns_number 17007
_diffrn_reflns_point_group_measured_fraction_full 0.986
_diffrn_reflns_point_group_measured_fraction_max 0.849
_diffrn_reflns_theta_full 25.242
_diffrn_reflns_theta_max 31.134
_diffrn_reflns_theta_min 1.899
_exptl_absorpt_coefficient_mu 0.101
_exptl_crystal_density_diffrn 1.403
_exptl_crystal_F_000 776
_refine_diff_density_max 0.362
_refine_diff_density_min -0.357
_refine_diff_density_rms 0.097
_refine_ls_extinction_method none
_refine_ls_goodness_of_fit_ref 1.044
_refine_ls_hydrogen_treatment constr
_refine_ls_matrix_type full
_refine_ls_number_parameters 509
_refine_ls_number_reflns 9660
_refine_ls_number_restraints 0
_refine_ls_restrained_S_all 1.044
_refine_ls_R_factor_all 0.0922
_refine_ls_R_factor_gt 0.0573
_refine_ls_shift/su_max 0.000
_refine_ls_shift/su_mean 0.000
_refine_ls_structure_factor_coef Fsqd
_refine_ls_weighting_details 'w=1/[\s^2^(Fo^2^)+(0.0694P)^2^+0.0719P] where P=(Fo^2^+2Fc^2^)/3'
_refine_ls_weighting_scheme calc
_refine_ls_wR_factor_gt 0.1296
_refine_ls_wR_factor_ref 0.1504
_reflns_Friedel_coverage 0.000
_reflns_number_gt 6801
_reflns_number_total 9660
_reflns_threshold_expression 'I > 2\s(I)'
_cod_data_source_file d1ra07092d2.cif
_cod_data_source_block 200909irai
_cod_original_cell_volume 1767.95(8)
_cod_database_code 7243927
_shelx_shelxl_version_number 2018/3
_shelx_space_group_comment
;
The symmetry employed for this shelxl refinement is uniquely defined
by the following loop, which should always be used as a source of
symmetry information in preference to the above space-group names.
They are only intended as comments.
;
_olex2_refinement_description
;
1. Fixed Uiso
 At 1.2 times of:
  All C(H) groups, All N(H) groups
 At 1.5 times of:
  All C(H,H,H) groups, All O(H) groups
2.a Aromatic/amide H refined with riding coordinates:
 N00B(H00B), N00C(H00C), C00W(H00W), C00X(H00X), C00Z(H00Z), C011(H011),
 C013(H013), C014(H014), C015(H015), C016(H016), C017(H017), C018(H018),
 C019(H019), C01A(H01F), C01B(H01B), C01C(H01G), C01D(H01D), C01E(H01H),
 C01G(H01I), C01H(H01J), C01I(H01K), C01J(H01L)
2.b Idealised Me refined as rotating group:
 C01F(H01A,H01C,H01E), C01K(H01M,H01N,H01O)
2.c Idealised tetrahedral OH refined as rotating group:
 O003(H003), O007(H007)
;
_olex2_submission_special_instructions 'No special instructions were received'

loop_
_space_group_symop_operation_xyz
'x, y, z'
'-x, -y, -z'

loop_
_atom_site_label
_atom_site_type_symbol
_atom_site_fract_x
_atom_site_fract_y
_atom_site_fract_z
_atom_site_U_iso_or_equiv
_atom_site_adp_type
_atom_site_occupancy
_atom_site_site_symmetry_order
_atom_site_calc_flag
_atom_site_refinement_flags_posn
_atom_site_refinement_flags_adp
_atom_site_refinement_flags_occupancy
_atom_site_disorder_assembly
_atom_site_disorder_group
O001 O -0.35854(15) 0.55261(12) 0.43912(6) 0.0231(3) Uani 1 1 d . . . . .
O002 O 0.04917(15) 0.62574(12) 0.45824(5) 0.0198(3) Uani 1 1 d . . . . .
O003 O -0.53480(17) 1.28244(13) 0.19875(6) 0.0285(3) Uani 1 1 d . . . . .
H003 H -0.497085 1.355705 0.181993 0.043 Uiso 1 1 calc R U . . .
O004 O -0.41548(15) 1.16325(12) 0.00185(5) 0.0246(3) Uani 1 1 d . . . . .
O005 O -0.38551(16) 1.44680(12) 0.11988(6) 0.0261(3) Uani 1 1 d . . . . .
O006 O -0.05550(15) 0.87507(12) 0.36785(6) 0.0246(3) Uani 1 1 d . . . . .
O007 O -0.15713(16) 0.98869(12) 0.45479(6) 0.0249(3) Uani 1 1 d . . . . .
H007 H -0.102047 0.978122 0.424249 0.037 Uiso 1 1 calc R U . . .
O008 O -0.11157(17) 1.25097(14) 0.16155(6) 0.0306(3) Uani 1 1 d . . . . .
O009 O 0.28721(15) 0.71322(12) 0.41798(6) 0.0269(3) Uani 1 1 d . . . . .
O00A O -0.12393(18) 1.03335(13) 0.14914(6) 0.0341(3) Uani 1 1 d . . . . .
N00B N -0.43782(17) 0.65856(14) 0.51754(6) 0.0189(3) Uani 1 1 d . . . . .
H00B H -0.494214 0.588073 0.532788 0.023 Uiso 1 1 calc R U . . .
N00C N -0.52856(18) 1.01259(14) 0.07940(6) 0.0199(3) Uani 1 1 d . . . . .
H00C H -0.526703 0.953469 0.055133 0.024 Uiso 1 1 calc R U . . .
C00D C -0.5284(2) 1.19659(17) 0.15904(8) 0.0185(3) Uani 1 1 d . . . . .
C00E C -0.0304(2) 0.59495(16) 0.32881(8) 0.0184(3) Uani 1 1 d . . . . .
C00F C 0.1234(2) 0.58836(16) 0.35839(8) 0.0183(3) Uani 1 1 d . . . . .
C00G C -0.5996(2) 0.97524(17) 0.13744(8) 0.0183(3) Uani 1 1 d . . . . .
C00H C -0.4606(2) 1.13642(17) 0.05722(8) 0.0179(3) Uani 1 1 d . . . . .
C00I C -0.1539(2) 0.77987(16) 0.38369(8) 0.0190(4) Uani 1 1 d . . . . .
C00J C -0.4492(2) 1.22905(16) 0.10147(8) 0.0172(3) Uani 1 1 d . . . . .
C00K C -0.6056(2) 1.06744(18) 0.17864(8) 0.0200(4) Uani 1 1 d . . . . .
C00L C -0.1649(2) 0.67687(17) 0.34169(8) 0.0197(4) Uani 1 1 d . . . . .
C00M C -0.3618(2) 1.35836(17) 0.08666(8) 0.0196(4) Uani 1 1 d . . . . .
C00N C -0.3528(2) 0.65563(16) 0.46351(8) 0.0175(3) Uani 1 1 d . . . . .
C00O C -0.2501(2) 0.88135(16) 0.47247(8) 0.0184(3) Uani 1 1 d . . . . .
C00P C -0.2562(2) 0.77510(16) 0.43899(8) 0.0180(3) Uani 1 1 d . . . . .
C00Q C 0.1633(2) 0.65237(16) 0.41338(8) 0.0187(3) Uani 1 1 d . . . . .
C00R C -0.3447(2) 0.87916(17) 0.52851(8) 0.0196(4) Uani 1 1 d . . . . .
C00S C -0.1011(2) 1.16636(18) 0.12845(9) 0.0231(4) Uani 1 1 d . . . . .
C00T C -0.4406(2) 0.76501(17) 0.54957(8) 0.0183(3) Uani 1 1 d . . . . .
C00U C -0.2505(2) 1.39029(17) 0.03152(8) 0.0190(4) Uani 1 1 d . . . . .
C00V C -0.1180(2) 1.30661(17) 0.01852(8) 0.0195(4) Uani 1 1 d . . . . .
C00W C -0.5382(2) 0.75804(19) 0.60367(8) 0.0241(4) Uani 1 1 d . . . . .
H00W H -0.601812 0.681963 0.617791 0.029 Uiso 1 1 calc R U . . .
C00X C -0.6850(2) 1.03061(19) 0.23655(8) 0.0259(4) Uani 1 1 d . . . . .
H00X H -0.692020 1.092222 0.263855 0.031 Uiso 1 1 calc R U . . .
C00Y C -0.0551(2) 1.19403(17) 0.06101(8) 0.0215(4) Uani 1 1 d . . . . .
C00Z C -0.3076(2) 0.67584(19) 0.30995(8) 0.0257(4) Uani 1 1 d . . . . .
H00Z H -0.394316 0.728855 0.319526 0.031 Uiso 1 1 calc R U . . .
C010 C -0.0510(2) 0.51438(18) 0.28140(8) 0.0232(4) Uani 1 1 d . . . . .
C011 C -0.2876(2) 1.50624(17) -0.00987(9) 0.0228(4) Uani 1 1 d . . . . .
H011 H -0.367463 1.564480 0.000849 0.027 Uiso 1 1 calc R U . . .
C012 C -0.0405(2) 1.33864(18) -0.04119(8) 0.0225(4) Uani 1 1 d . . . . .
C013 C -0.1989(2) 0.5171(2) 0.24943(9) 0.0297(4) Uani 1 1 d . . . . .
H013 H -0.210688 0.464547 0.218604 0.036 Uiso 1 1 calc R U . . .
C014 C -0.4439(2) 0.97981(19) 0.61464(9) 0.0278(4) Uani 1 1 d . . . . .
H014 H -0.445876 1.051510 0.636607 0.033 Uiso 1 1 calc R U . . .
C015 C -0.5385(2) 0.86494(19) 0.63538(9) 0.0272(4) Uani 1 1 d . . . . .
H015 H -0.602673 0.860799 0.671235 0.033 Uiso 1 1 calc R U . . .
C016 C 0.2484(2) 0.51191(18) 0.33940(8) 0.0244(4) Uani 1 1 d . . . . .
H016 H 0.349673 0.513137 0.357552 0.029 Uiso 1 1 calc R U . . .
C017 C -0.6698(2) 0.84627(18) 0.15412(8) 0.0246(4) Uani 1 1 d . . . . .
H017 H -0.665836 0.784771 0.126712 0.030 Uiso 1 1 calc R U . . .
C018 C 0.2259(3) 0.43239(19) 0.29330(9) 0.0289(4) Uani 1 1 d . . . . .
H018 H 0.310925 0.380065 0.281699 0.035 Uiso 1 1 calc R U . . .
C019 C -0.3477(2) 0.98736(18) 0.56183(8) 0.0249(4) Uani 1 1 d . . . . .
H019 H -0.284638 1.063996 0.548184 0.030 Uiso 1 1 calc R U . . .
C01A C -0.7445(2) 0.8123(2) 0.21178(9) 0.0309(4) Uani 1 1 d . . . . .
H01F H -0.790644 0.726850 0.223351 0.037 Uiso 1 1 calc R U . . .
C01B C 0.0797(3) 0.43207(19) 0.26570(9) 0.0290(4) Uani 1 1 d . . . . .
H01B H 0.064356 0.377181 0.235997 0.035 Uiso 1 1 calc R U . . .
C01C C -0.0898(2) 1.45482(19) -0.08353(9) 0.0274(4) Uani 1 1 d . . . . .
H01G H -0.040474 1.474205 -0.122816 0.033 Uiso 1 1 calc R U . . .
C01D C -0.3251(2) 0.5967(2) 0.26348(9) 0.0322(5) Uani 1 1 d . . . . .
H01D H -0.422229 0.598148 0.242221 0.039 Uiso 1 1 calc R U . . .
C01E C -0.2074(2) 1.53813(19) -0.06784(9) 0.0274(4) Uani 1 1 d . . . . .
H01H H -0.234887 1.616326 -0.095443 0.033 Uiso 1 1 calc R U . . .
C01F C 0.0775(2) 0.67918(18) 0.51475(8) 0.0238(4) Uani 1 1 d . . . . .
H01A H 0.089319 0.775889 0.504750 0.036 Uiso 1 1 calc R U . . .
H01C H 0.174898 0.639923 0.533818 0.036 Uiso 1 1 calc R U . . .
H01E H -0.012905 0.657133 0.543134 0.036 Uiso 1 1 calc R U . . .
C01G C 0.0681(2) 1.11571(19) 0.04238(9) 0.0270(4) Uani 1 1 d . . . . .
H01I H 0.104413 1.040431 0.069956 0.032 Uiso 1 1 calc R U . . .
C01H C -0.7523(2) 0.9041(2) 0.25317(9) 0.0309(4) Uani 1 1 d . . . . .
H01J H -0.803028 0.879464 0.291972 0.037 Uiso 1 1 calc R U . . .
C01I C 0.0881(2) 1.2570(2) -0.05745(9) 0.0294(4) Uani 1 1 d . . . . .
H01K H 0.138161 1.279108 -0.096501 0.035 Uiso 1 1 calc R U . . .
C01J C 0.1398(2) 1.1469(2) -0.01715(10) 0.0316(5) Uani 1 1 d . . . . .
H01L H 0.222464 1.092487 -0.028973 0.038 Uiso 1 1 calc R U . . .
C01K C -0.1593(3) 0.9957(2) 0.21513(10) 0.0479(6) Uani 1 1 d . . . . .
H01M H -0.262859 1.032366 0.224619 0.072 Uiso 1 1 calc R U . . .
H01N H -0.076432 1.030967 0.238280 0.072 Uiso 1 1 calc R U . . .
H01O H -0.162023 0.898641 0.226306 0.072 Uiso 1 1 calc R U . . .

loop_
_atom_site_aniso_label
_atom_site_aniso_U_11
_atom_site_aniso_U_22
_atom_site_aniso_U_33
_atom_site_aniso_U_23
_atom_site_aniso_U_13
_atom_site_aniso_U_12
O001 0.0279(7) 0.0171(6) 0.0256(7) -0.0084(5) 0.0062(5) -0.0041(5)
O002 0.0264(7) 0.0193(6) 0.0138(6) -0.0034(5) 0.0004(5) -0.0028(5)
O003 0.0395(8) 0.0261(7) 0.0224(7) -0.0118(6) 0.0067(6) -0.0036(6)
O004 0.0325(7) 0.0267(7) 0.0157(6) -0.0069(5) 0.0052(5) -0.0111(6)
O005 0.0331(8) 0.0213(7) 0.0263(7) -0.0112(5) -0.0002(6) -0.0015(5)
O006 0.0267(7) 0.0190(6) 0.0268(7) -0.0010(5) 0.0038(5) -0.0050(5)
O007 0.0289(7) 0.0169(6) 0.0291(7) -0.0049(5) 0.0021(6) -0.0049(5)
O008 0.0359(8) 0.0348(8) 0.0222(7) -0.0076(6) -0.0051(6) -0.0016(6)
O009 0.0231(7) 0.0267(7) 0.0331(7) -0.0108(6) -0.0016(6) -0.0042(5)
O00A 0.0427(9) 0.0245(7) 0.0306(8) 0.0069(6) 0.0023(6) 0.0013(6)
N00B 0.0220(8) 0.0157(7) 0.0199(7) -0.0062(6) 0.0024(6) -0.0046(6)
N00C 0.0263(8) 0.0192(7) 0.0155(7) -0.0069(6) 0.0031(6) -0.0057(6)
C00D 0.0193(8) 0.0213(9) 0.0160(8) -0.0058(7) -0.0018(6) 0.0027(7)
C00E 0.0232(9) 0.0161(8) 0.0152(8) -0.0013(6) 0.0009(6) -0.0038(7)
C00F 0.0242(9) 0.0154(8) 0.0153(8) -0.0025(6) 0.0013(7) -0.0020(7)
C00G 0.0176(8) 0.0217(9) 0.0146(8) -0.0009(7) 0.0009(6) -0.0009(7)
C00H 0.0175(8) 0.0193(8) 0.0174(8) -0.0043(7) -0.0002(6) -0.0031(7)
C00I 0.0194(8) 0.0152(8) 0.0213(8) -0.0005(7) -0.0021(7) 0.0021(7)
C00J 0.0183(8) 0.0176(8) 0.0162(8) -0.0038(6) -0.0009(6) 0.0002(7)
C00K 0.0194(8) 0.0255(9) 0.0147(8) -0.0026(7) -0.0008(6) -0.0012(7)
C00L 0.0228(9) 0.0173(8) 0.0183(8) -0.0009(7) 0.0010(7) -0.0040(7)
C00M 0.0206(9) 0.0190(9) 0.0197(8) -0.0041(7) -0.0049(7) -0.0002(7)
C00N 0.0169(8) 0.0162(8) 0.0199(8) -0.0047(7) -0.0010(6) 0.0010(6)
C00O 0.0192(8) 0.0134(8) 0.0222(8) -0.0020(7) -0.0040(7) 0.0012(6)
C00P 0.0191(8) 0.0165(8) 0.0187(8) -0.0034(7) -0.0026(7) 0.0013(7)
C00Q 0.0207(9) 0.0142(8) 0.0208(8) -0.0019(7) -0.0017(7) 0.0021(7)
C00R 0.0220(9) 0.0179(8) 0.0196(8) -0.0049(7) -0.0049(7) 0.0023(7)
C00S 0.0211(9) 0.0227(9) 0.0248(9) -0.0012(8) -0.0061(7) 0.0012(7)
C00T 0.0198(8) 0.0180(8) 0.0183(8) -0.0058(7) -0.0050(7) 0.0030(7)
C00U 0.0185(8) 0.0190(8) 0.0205(8) -0.0056(7) -0.0029(7) -0.0057(7)
C00V 0.0204(9) 0.0186(8) 0.0207(9) -0.0062(7) -0.0018(7) -0.0055(7)
C00W 0.0235(9) 0.0277(10) 0.0220(9) -0.0067(8) -0.0020(7) 0.0017(8)
C00X 0.0283(10) 0.0320(10) 0.0174(9) -0.0044(8) 0.0030(7) 0.0002(8)
C00Y 0.0229(9) 0.0201(9) 0.0217(9) -0.0038(7) -0.0030(7) -0.0030(7)
C00Z 0.0231(9) 0.0288(10) 0.0249(9) -0.0037(8) -0.0028(7) -0.0023(8)
C010 0.0317(10) 0.0220(9) 0.0164(8) -0.0050(7) 0.0022(7) -0.0062(8)
C011 0.0201(9) 0.0180(9) 0.0296(10) -0.0019(7) -0.0054(7) -0.0025(7)
C012 0.0206(9) 0.0246(9) 0.0224(9) -0.0044(7) -0.0007(7) -0.0067(7)
C013 0.0375(11) 0.0329(11) 0.0207(9) -0.0096(8) -0.0028(8) -0.0089(9)
C014 0.0349(11) 0.0261(10) 0.0262(10) -0.0145(8) -0.0101(8) 0.0090(8)
C015 0.0287(10) 0.0344(11) 0.0207(9) -0.0110(8) -0.0012(8) 0.0059(8)
C016 0.0277(10) 0.0230(9) 0.0223(9) -0.0034(7) 0.0003(7) 0.0021(8)
C017 0.0288(10) 0.0230(9) 0.0220(9) -0.0037(7) -0.0006(7) -0.0047(8)
C018 0.0386(12) 0.0256(10) 0.0232(9) -0.0070(8) 0.0057(8) 0.0084(8)
C019 0.0300(10) 0.0212(9) 0.0251(9) -0.0079(7) -0.0059(8) 0.0031(8)
C01A 0.0352(11) 0.0308(10) 0.0240(10) 0.0025(8) 0.0026(8) -0.0100(9)
C01B 0.0439(12) 0.0254(10) 0.0200(9) -0.0106(8) 0.0030(8) -0.0008(9)
C01C 0.0252(10) 0.0335(11) 0.0212(9) 0.0016(8) 0.0000(7) -0.0099(8)
C01D 0.0286(11) 0.0431(12) 0.0258(10) -0.0081(9) -0.0068(8) -0.0087(9)
C01E 0.0260(10) 0.0245(9) 0.0277(10) 0.0067(8) -0.0067(8) -0.0064(8)
C01F 0.0341(10) 0.0216(9) 0.0175(8) -0.0079(7) -0.0044(7) 0.0040(8)
C01G 0.0247(10) 0.0223(10) 0.0341(11) -0.0049(8) -0.0037(8) 0.0008(8)
C01H 0.0334(11) 0.0391(11) 0.0177(9) 0.0018(8) 0.0054(8) -0.0081(9)
C01I 0.0276(10) 0.0371(11) 0.0254(10) -0.0112(9) 0.0060(8) -0.0044(9)
C01J 0.0262(10) 0.0330(11) 0.0382(12) -0.0139(9) 0.0042(9) 0.0030(8)
C01K 0.0517(15) 0.0475(14) 0.0352(12) 0.0176(10) 0.0052(11) 0.0038(11)

loop_
_atom_type_symbol
_atom_type_description
_atom_type_scat_dispersion_real
_atom_type_scat_dispersion_imag
_atom_type_scat_source
C C 0.0033 0.0016 'International Tables Vol C Tables 4.2.6.8 and 6.1.1.4'
H H 0.0000 0.0000 'International Tables Vol C Tables 4.2.6.8 and 6.1.1.4'
N N 0.0061 0.0033 'International Tables Vol C Tables 4.2.6.8 and 6.1.1.4'
O O 0.0106 0.0060 'International Tables Vol C Tables 4.2.6.8 and 6.1.1.4'

loop_
_geom_angle_atom_site_label_1
_geom_angle_atom_site_label_2
_geom_angle_atom_site_label_3
_geom_angle
_geom_angle_site_symmetry_1
_geom_angle_site_symmetry_3
_geom_angle_publ_flag
C00Q O002 C01F 116.24(14) . . ?
C00D O003 H003 109.5 . . ?
C00O O007 H007 109.5 . . ?
C00S O00A C01K 115.51(16) . . ?
C00N N00B H00B 117.4 . . ?
C00N N00B C00T 125.22(15) . . ?
C00T N00B H00B 117.4 . . ?
C00G N00C H00C 117.4 . . ?
C00H N00C H00C 117.4 . . ?
C00H N00C C00G 125.14(15) . . ?
O003 C00D C00J 121.67(16) . . ?
O003 C00D C00K 116.71(15) . . ?
C00J C00D C00K 121.61(15) . . ?
C00F C00E C00L 125.62(16) . . ?
C00F C00E C010 117.30(16) . . ?
C00L C00E C010 117.07(16) . . ?
C00E C00F C00Q 125.46(15) . . ?
C016 C00F C00E 120.60(16) . . ?
C016 C00F C00Q 113.83(16) . . ?
N00C C00G C00K 119.69(15) . . ?
N00C C00G C017 119.78(15) . . ?
C00K C00G C017 120.51(16) . . ?
O004 C00H N00C 119.17(15) . . ?
O004 C00H C00J 124.58(15) . . ?
N00C C00H C00J 116.23(15) . . ?
O006 C00I C00L 116.95(16) . . ?
O006 C00I C00P 120.45(16) . . ?
C00P C00I C00L 122.55(15) . . ?
C00D C00J C00H 119.09(15) . . ?
C00D C00J C00M 118.60(15) . . ?
C00H C00J C00M 122.27(15) . . ?
C00G C00K C00D 117.55(15) . . ?
C00G C00K C00X 119.23(16) . . ?
C00X C00K C00D 123.21(16) . . ?
C00E C00L C00I 122.89(15) . . ?
C00Z C00L C00E 120.66(17) . . ?
C00Z C00L C00I 116.03(16) . . ?
O005 C00M C00J 119.37(16) . . ?
O005 C00M C00U 118.60(15) . . ?
C00J C00M C00U 121.98(15) . . ?
O001 C00N N00B 119.32(15) . . ?
O001 C00N C00P 124.14(16) . . ?
N00B C00N C00P 116.52(15) . . ?
O007 C00O C00P 122.25(16) . . ?
O007 C00O C00R 116.36(15) . . ?
C00P C00O C00R 121.40(16) . . ?
C00I C00P C00N 121.15(15) . . ?
C00O C00P C00I 119.30(15) . . ?
C00O C00P C00N 119.26(16) . . ?
O002 C00Q C00F 111.34(14) . . ?
O009 C00Q O002 124.42(16) . . ?
O009 C00Q C00F 124.10(16) . . ?
C00T C00R C00O 117.79(15) . . ?
C00T C00R C019 119.25(17) . . ?
C019 C00R C00O 122.95(17) . . ?
O008 C00S O00A 123.42(17) . . ?
O008 C00S C00Y 125.03(16) . . ?
O00A C00S C00Y 111.51(16) . . ?
N00B C00T C00R 119.66(16) . . ?
N00B C00T C00W 119.94(16) . . ?
C00R C00T C00W 120.39(16) . . ?
C00V C00U C00M 124.46(15) . . ?
C011 C00U C00M 115.34(15) . . ?
C011 C00U C00V 120.13(16) . . ?
C00U C00V C00Y 125.21(16) . . ?
C012 C00V C00U 117.57(15) . . ?
C012 C00V C00Y 117.22(16) . . ?
C00T C00W H00W 120.4 . . ?
C015 C00W C00T 119.13(18) . . ?
C015 C00W H00W 120.4 . . ?
C00K C00X H00X 119.8 . . ?
C01H C00X C00K 120.32(18) . . ?
C01H C00X H00X 119.8 . . ?
C00V C00Y C00S 122.73(16) . . ?
C01G C00Y C00S 116.48(16) . . ?
C01G C00Y C00V 120.29(17) . . ?
C00L C00Z H00Z 119.3 . . ?
C00L C00Z C01D 121.42(18) . . ?
C01D C00Z H00Z 119.3 . . ?
C013 C010 C00E 120.55(17) . . ?
C013 C010 C01B 119.68(17) . . ?
C01B C010 C00E 119.76(17) . . ?
C00U C011 H011 119.4 . . ?
C00U C011 C01E 121.24(17) . . ?
C01E C011 H011 119.4 . . ?
C01C C012 C00V 119.73(16) . . ?
C01I C012 C00V 120.15(17) . . ?
C01I C012 C01C 120.10(17) . . ?
C010 C013 H013 119.8 . . ?
C01D C013 C010 120.47(18) . . ?
C01D C013 H013 119.8 . . ?
C015 C014 H014 119.9 . . ?
C019 C014 H014 119.9 . . ?
C019 C014 C015 120.24(17) . . ?
C00W C015 C014 121.02(18) . . ?
C00W C015 H015 119.5 . . ?
C014 C015 H015 119.5 . . ?
C00F C016 H016 119.3 . . ?
C00F C016 C018 121.34(18) . . ?
C018 C016 H016 119.3 . . ?
C00G C017 H017 120.6 . . ?
C01A C017 C00G 118.85(17) . . ?
C01A C017 H017 120.6 . . ?
C016 C018 H018 120.1 . . ?
C01B C018 C016 119.75(18) . . ?
C01B C018 H018 120.1 . . ?
C00R C019 H019 120.0 . . ?
C014 C019 C00R 119.96(18) . . ?
C014 C019 H019 120.0 . . ?
C017 C01A H01F 119.4 . . ?
C017 C01A C01H 121.13(18) . . ?
C01H C01A H01F 119.4 . . ?
C010 C01B H01B 119.4 . . ?
C018 C01B C010 121.12(17) . . ?
C018 C01B H01B 119.4 . . ?
C012 C01C H01G 119.4 . . ?
C01E C01C C012 121.15(17) . . ?
C01E C01C H01G 119.4 . . ?
C00Z C01D H01D 120.1 . . ?
C013 C01D C00Z 119.83(18) . . ?
C013 C01D H01D 120.1 . . ?
C011 C01E H01H 120.1 . . ?
C01C C01E C011 119.79(17) . . ?
C01C C01E H01H 120.1 . . ?
O002 C01F H01A 109.5 . . ?
O002 C01F H01C 109.5 . . ?
O002 C01F H01E 109.5 . . ?
H01A C01F H01C 109.5 . . ?
H01A C01F H01E 109.5 . . ?
H01C C01F H01E 109.5 . . ?
C00Y C01G H01I 119.3 . . ?
C00Y C01G C01J 121.46(18) . . ?
C01J C01G H01I 119.3 . . ?
C00X C01H C01A 119.94(17) . . ?
C00X C01H H01J 120.0 . . ?
C01A C01H H01J 120.0 . . ?
C012 C01I H01K 119.4 . . ?
C01J C01I C012 121.19(18) . . ?
C01J C01I H01K 119.4 . . ?
C01G C01J H01L 120.2 . . ?
C01I C01J C01G 119.56(18) . . ?
C01I C01J H01L 120.2 . . ?
O00A C01K H01M 109.5 . . ?
O00A C01K H01N 109.5 . . ?
O00A C01K H01O 109.5 . . ?
H01M C01K H01N 109.5 . . ?
H01M C01K H01O 109.5 . . ?
H01N C01K H01O 109.5 . . ?

loop_
_geom_bond_atom_site_label_1
_geom_bond_atom_site_label_2
_geom_bond_distance
_geom_bond_site_symmetry_2
_geom_bond_publ_flag
O001 C00N 1.2421(19) . ?
O002 C00Q 1.336(2) . ?
O002 C01F 1.4489(19) . ?
O003 H003 0.8200 . ?
O003 C00D 1.322(2) . ?
O004 C00H 1.2395(19) . ?
O005 C00M 1.251(2) . ?
O006 C00I 1.251(2) . ?
O007 H007 0.8200 . ?
O007 C00O 1.320(2) . ?
O008 C00S 1.207(2) . ?
O009 C00Q 1.205(2) . ?
O00A C00S 1.343(2) . ?
O00A C01K 1.446(2) . ?
N00B H00B 0.8600 . ?
N00B C00N 1.363(2) . ?
N00B C00T 1.372(2) . ?
N00C H00C 0.8600 . ?
N00C C00G 1.375(2) . ?
N00C C00H 1.368(2) . ?
C00D C00J 1.390(2) . ?
C00D C00K 1.437(2) . ?
C00E C00F 1.427(2) . ?
C00E C00L 1.428(2) . ?
C00E C010 1.430(2) . ?
C00F C00Q 1.496(2) . ?
C00F C016 1.380(2) . ?
C00G C00K 1.396(2) . ?
C00G C017 1.403(2) . ?
C00H C00J 1.455(2) . ?
C00I C00L 1.498(2) . ?
C00I C00P 1.451(2) . ?
C00J C00M 1.468(2) . ?
C00K C00X 1.401(2) . ?
C00L C00Z 1.374(2) . ?
C00M C00U 1.487(2) . ?
C00N C00P 1.456(2) . ?
C00O C00P 1.393(2) . ?
C00O C00R 1.433(2) . ?
C00R C00T 1.397(2) . ?
C00R C019 1.406(2) . ?
C00S C00Y 1.489(2) . ?
C00T C00W 1.406(2) . ?
C00U C00V 1.426(2) . ?
C00U C011 1.377(2) . ?
C00V C00Y 1.430(2) . ?
C00V C012 1.424(2) . ?
C00W H00W 0.9300 . ?
C00W C015 1.372(3) . ?
C00X H00X 0.9300 . ?
C00X C01H 1.372(3) . ?
C00Y C01G 1.377(3) . ?
C00Z H00Z 0.9300 . ?
C00Z C01D 1.401(3) . ?
C010 C013 1.411(3) . ?
C010 C01B 1.425(3) . ?
C011 H011 0.9300 . ?
C011 C01E 1.401(3) . ?
C012 C01C 1.416(3) . ?
C012 C01I 1.412(3) . ?
C013 H013 0.9300 . ?
C013 C01D 1.368(3) . ?
C014 H014 0.9300 . ?
C014 C015 1.396(3) . ?
C014 C019 1.376(3) . ?
C015 H015 0.9300 . ?
C016 H016 0.9300 . ?
C016 C018 1.402(3) . ?
C017 H017 0.9300 . ?
C017 C01A 1.377(2) . ?
C018 H018 0.9300 . ?
C018 C01B 1.355(3) . ?
C019 H019 0.9300 . ?
C01A H01F 0.9300 . ?
C01A C01H 1.396(3) . ?
C01B H01B 0.9300 . ?
C01C H01G 0.9300 . ?
C01C C01E 1.353(3) . ?
C01D H01D 0.9300 . ?
C01E H01H 0.9300 . ?
C01F H01A 0.9600 . ?
C01F H01C 0.9600 . ?
C01F H01E 0.9600 . ?
C01G H01I 0.9300 . ?
C01G C01J 1.400(3) . ?
C01H H01J 0.9300 . ?
C01I H01K 0.9300 . ?
C01I C01J 1.356(3) . ?
C01J H01L 0.9300 . ?
C01K H01M 0.9600 . ?
C01K H01N 0.9600 . ?
C01K H01O 0.9600 . ?

loop_
_geom_torsion_atom_site_label_1
_geom_torsion_atom_site_label_2
_geom_torsion_atom_site_label_3
_geom_torsion_atom_site_label_4
_geom_torsion
_geom_torsion_site_symmetry_1
_geom_torsion_site_symmetry_2
_geom_torsion_site_symmetry_3
_geom_torsion_site_symmetry_4
_geom_torsion_publ_flag
O001 C00N C00P C00I -1.8(3) . . . . ?
O001 C00N C00P C00O -175.64(16) . . . . ?
O003 C00D C00J C00H -173.69(16) . . . . ?
O003 C00D C00J C00M 4.1(3) . . . . ?
O003 C00D C00K C00G -179.77(15) . . . . ?
O003 C00D C00K C00X 0.0(3) . . . . ?
O004 C00H C00J C00D 169.16(16) . . . . ?
O004 C00H C00J C00M -8.6(3) . . . . ?
O005 C00M C00U C00V 128.63(18) . . . . ?
O005 C00M C00U C011 -54.5(2) . . . . ?
O006 C00I C00L C00E 61.2(2) . . . . ?
O006 C00I C00L C00Z -111.37(19) . . . . ?
O006 C00I C00P C00N -170.49(15) . . . . ?
O006 C00I C00P C00O 3.4(2) . . . . ?
O007 C00O C00P C00I 1.8(3) . . . . ?
O007 C00O C00P C00N 175.76(15) . . . . ?
O007 C00O C00R C00T -178.05(15) . . . . ?
O007 C00O C00R C019 3.5(3) . . . . ?
O008 C00S C00Y C00V -43.3(3) . . . . ?
O008 C00S C00Y C01G 128.6(2) . . . . ?
O00A C00S C00Y C00V 139.15(17) . . . . ?
O00A C00S C00Y C01G -49.0(2) . . . . ?
N00B C00N C00P C00I 176.50(14) . . . . ?
N00B C00N C00P C00O 2.6(2) . . . . ?
N00B C00T C00W C015 179.47(16) . . . . ?
N00C C00G C00K C00D -3.2(2) . . . . ?
N00C C00G C00K C00X 177.05(16) . . . . ?
N00C C00G C017 C01A -178.10(17) . . . . ?
N00C C00H C00J C00D -9.8(2) . . . . ?
N00C C00H C00J C00M 172.45(15) . . . . ?
C00D C00J C00M O005 -13.7(2) . . . . ?
C00D C00J C00M C00U 169.00(15) . . . . ?
C00D C00K C00X C01H -178.11(18) . . . . ?
C00E C00F C00Q O002 47.6(2) . . . . ?
C00E C00F C00Q O009 -136.49(18) . . . . ?
C00E C00F C016 C018 -3.8(3) . . . . ?
C00E C00L C00Z C01D -1.0(3) . . . . ?
C00E C010 C013 C01D -0.2(3) . . . . ?
C00E C010 C01B C018 -2.5(3) . . . . ?
C00F C00E C00L C00I 7.3(3) . . . . ?
C00F C00E C00L C00Z 179.58(17) . . . . ?
C00F C00E C010 C013 -179.06(16) . . . . ?
C00F C00E C010 C01B 0.1(2) . . . . ?
C00F C016 C018 C01B 1.3(3) . . . . ?
C00G N00C C00H O004 -172.47(16) . . . . ?
C00G N00C C00H C00J 6.6(3) . . . . ?
C00G C00K C00X C01H 1.7(3) . . . . ?
C00G C017 C01A C01H 0.5(3) . . . . ?
C00H N00C C00G C00K -0.1(3) . . . . ?
C00H N00C C00G C017 178.05(16) . . . . ?
C00H C00J C00M O005 164.10(16) . . . . ?
C00H C00J C00M C00U -13.2(3) . . . . ?
C00I C00L C00Z C01D 171.76(17) . . . . ?
C00J C00D C00K C00G -0.5(3) . . . . ?
C00J C00D C00K C00X 179.29(16) . . . . ?
C00J C00M C00U C00V -54.0(2) . . . . ?
C00J C00M C00U C011 122.83(18) . . . . ?
C00K C00D C00J C00H 7.1(3) . . . . ?
C00K C00D C00J C00M -175.10(15) . . . . ?
C00K C00G C017 C01A 0.0(3) . . . . ?
C00K C00X C01H C01A -1.2(3) . . . . ?
C00L C00E C00F C00Q 8.2(3) . . . . ?
C00L C00E C00F C016 -175.86(16) . . . . ?
C00L C00E C010 C013 -0.1(2) . . . . ?
C00L C00E C010 C01B 179.02(16) . . . . ?
C00L C00I C00P C00N 12.3(2) . . . . ?
C00L C00I C00P C00O -173.85(15) . . . . ?
C00L C00Z C01D C013 0.7(3) . . . . ?
C00M C00U C00V C00Y -11.6(3) . . . . ?
C00M C00U C00V C012 169.34(15) . . . . ?
C00M C00U C011 C01E -170.94(16) . . . . ?
C00N N00B C00T C00R -3.2(3) . . . . ?
C00N N00B C00T C00W 177.53(16) . . . . ?
C00O C00R C00T N00B 1.9(2) . . . . ?
C00O C00R C00T C00W -178.87(15) . . . . ?
C00O C00R C019 C014 178.63(16) . . . . ?
C00P C00I C00L C00E -121.43(18) . . . . ?
C00P C00I C00L C00Z 66.0(2) . . . . ?
C00P C00O C00R C00T 1.6(2) . . . . ?
C00P C00O C00R C019 -176.82(16) . . . . ?
C00Q C00F C016 C018 172.60(16) . . . . ?
C00R C00O C00P C00I -177.86(15) . . . . ?
C00R C00O C00P C00N -3.9(3) . . . . ?
C00R C00T C00W C015 0.2(3) . . . . ?
C00S C00Y C01G C01J -169.26(17) . . . . ?
C00T N00B C00N O001 179.26(15) . . . . ?
C00T N00B C00N C00P 0.9(2) . . . . ?
C00T C00R C019 C014 0.2(3) . . . . ?
C00T C00W C015 C014 0.1(3) . . . . ?
C00U C00V C00Y C00S -11.8(3) . . . . ?
C00U C00V C00Y C01G 176.60(17) . . . . ?
C00U C00V C012 C01C 3.7(2) . . . . ?
C00U C00V C012 C01I -178.05(16) . . . . ?
C00U C011 C01E C01C -0.8(3) . . . . ?
C00V C00U C011 C01E 6.0(3) . . . . ?
C00V C00Y C01G C01J 2.8(3) . . . . ?
C00V C012 C01C C01E 1.4(3) . . . . ?
C00V C012 C01I C01J 0.3(3) . . . . ?
C00Y C00V C012 C01C -175.45(16) . . . . ?
C00Y C00V C012 C01I 2.8(2) . . . . ?
C00Y C01G C01J C01I 0.4(3) . . . . ?
C010 C00E C00F C00Q -172.94(15) . . . . ?
C010 C00E C00F C016 3.0(2) . . . . ?
C010 C00E C00L C00I -171.56(15) . . . . ?
C010 C00E C00L C00Z 0.7(2) . . . . ?
C010 C013 C01D C00Z -0.1(3) . . . . ?
C011 C00U C00V C00Y 171.71(16) . . . . ?
C011 C00U C00V C012 -7.4(2) . . . . ?
C012 C00V C00Y C00S 167.25(16) . . . . ?
C012 C00V C00Y C01G -4.3(2) . . . . ?
C012 C01C C01E C011 -3.0(3) . . . . ?
C012 C01I C01J C01G -2.0(3) . . . . ?
C013 C010 C01B C018 176.64(18) . . . . ?
C015 C014 C019 C00R 0.1(3) . . . . ?
C016 C00F C00Q O002 -128.54(16) . . . . ?
C016 C00F C00Q O009 47.3(2) . . . . ?
C016 C018 C01B C010 1.8(3) . . . . ?
C017 C00G C00K C00D 178.74(16) . . . . ?
C017 C00G C00K C00X -1.1(3) . . . . ?
C017 C01A C01H C00X 0.1(3) . . . . ?
C019 C00R C00T N00B -179.64(15) . . . . ?
C019 C00R C00T C00W -0.4(3) . . . . ?
C019 C014 C015 C00W -0.3(3) . . . . ?
C01B C010 C013 C01D -179.34(18) . . . . ?
C01C C012 C01I C01J 178.54(18) . . . . ?
C01F O002 C00Q O009 2.3(2) . . . . ?
C01F O002 C00Q C00F 178.12(13) . . . . ?
C01I C012 C01C C01E -176.82(18) . . . . ?
C01K O00A C00S O008 -1.3(3) . . . . ?
C01K O00A C00S C00Y 176.35(16) . . . . ?
